data_7055068
loop_
_publ_author_name
'Panini, Piyush'
'Chopra, Deepak'

_publ_section_title
;
 Experimental and computational insights into the nature of weak
 intermolecular interactions in trifluoromethyl-substituted isomeric
 crystalline N-methyl-N-phenylbenzamides
;
_journal_issue 11
_journal_name_full 'New J. Chem.'
_journal_page_first 8720
_journal_paper_doi 10.1039/C5NJ01670C
_journal_volume 39
_journal_year 2015
_chemical_formula_moiety 'C16 H11 F6 N O'
_chemical_formula_sum 'C16 H11 F6 N O'
_chemical_formula_weight 347.26
_space_group_IT_number 14
_symmetry_cell_setting monoclinic
_symmetry_Int_Tables_number 14
_symmetry_space_group_name_Hall '-P 2ybc'
_symmetry_space_group_name_H-M 'P 1 21/c 1'
_atom_sites_solution_hydrogens geom
_atom_sites_solution_primary direct
_atom_sites_solution_secondary difmap
_audit_creation_method SHELXL-13
_audit_update_record
;
2014-09-23 deposited with the CCDC.
2015-08-18 downloaded from the CCDC.
;
_cell_angle_alpha 90.00
_cell_angle_beta 90.168(4)
_cell_angle_gamma 90.00
_cell_formula_units_Z 4
_cell_length_a 12.3185(10)
_cell_length_b 7.9401(5)
_cell_length_c 15.4912(12)
_cell_measurement_reflns_used 3569
_cell_measurement_temperature 120(2)
_cell_measurement_theta_max 30.31
_cell_measurement_theta_min 2.88
_cell_volume 1515.19(19)
_computing_structure_refinement 'SHELXL-97 (Sheldrick, 2014)'
_computing_structure_solution 'SHELXS-97 (Sheldrick, 2014)'
_diffrn_ambient_temperature 120(2)
_diffrn_measured_fraction_theta_full 0.999
_diffrn_measured_fraction_theta_max 0.999
_diffrn_radiation_monochromator graphite
_diffrn_radiation_source 'fine-focus sealed tube'
_diffrn_radiation_type MoK\a
_diffrn_radiation_wavelength 0.71073
_diffrn_reflns_av_R_equivalents 0.0605
_diffrn_reflns_av_sigmaI/netI 0.0483
_diffrn_reflns_limit_h_max 13
_diffrn_reflns_limit_h_min -14
_diffrn_reflns_limit_k_max 9
_diffrn_reflns_limit_k_min -9
_diffrn_reflns_limit_l_max 18
_diffrn_reflns_limit_l_min -18
_diffrn_reflns_number 11173
_diffrn_reflns_theta_full 25.00
_diffrn_reflns_theta_max 25.00
_diffrn_reflns_theta_min 2.63
_exptl_absorpt_coefficient_mu 0.146
_exptl_absorpt_correction_T_max 0.9771
_exptl_absorpt_correction_T_min 0.9427
_exptl_absorpt_correction_type multi-scan
_exptl_absorpt_process_details SADABS
_exptl_crystal_colour colourless
_exptl_crystal_density_diffrn 1.522
_exptl_crystal_density_method 'not measured'
_exptl_crystal_description block
_exptl_crystal_F_000 704
_exptl_crystal_size_max 0.41
_exptl_crystal_size_mid 0.18
_exptl_crystal_size_min 0.16
_refine_diff_density_max 0.215
_refine_diff_density_min -0.239
_refine_diff_density_rms 0.044
_refine_ls_extinction_method none
_refine_ls_goodness_of_fit_ref 1.034
_refine_ls_hydrogen_treatment constr
_refine_ls_matrix_type full
_refine_ls_number_parameters 246
_refine_ls_number_reflns 2683
_refine_ls_number_restraints 0
_refine_ls_restrained_S_all 1.034
_refine_ls_R_factor_all 0.0590
_refine_ls_R_factor_gt 0.0384
_refine_ls_shift/su_max 0.000
_refine_ls_shift/su_mean 0.000
_refine_ls_structure_factor_coef Fsqd
_refine_ls_weighting_details 'calc w=1/[\s^2^(Fo^2^)+(0.0354P)^2^+0.5306P] where P=(Fo^2^+2Fc^2^)/3'
_refine_ls_weighting_scheme calc
_refine_ls_wR_factor_gt 0.0865
_refine_ls_wR_factor_ref 0.0930
_reflns_number_gt 2044
_reflns_number_total 2683
_reflns_threshold_expression >2sigma(I)
_cod_data_source_file c5nj01670c2.cif
_cod_data_source_block NM31
_cod_depositor_comments
;
The following automatic conversions were performed:

'_symmetry_cell_setting' value 'Monoclinic' changed to 'monoclinic'
according to
/usr/data/users/saulius/crontab/automatic-downloads/rss-feeds/RSC/lib/dictionaries/cif_core.dic
dictionary named 'cif_core.dic' version 2.4.2 from 2011-04-26.

Automatic conversion script
Id: cif_fix_values 3271 2015-04-21 07:52:19Z andrius 

 Adding full bibliography for 7055061--7055069.cif.

The following automatic conversions were performed:

data name '_iucr_refine_instruction_details' was replaced with
'_iucr_refine_instructions_details' as specified in the replacement
file 'data/replacement-values/replacement_tags.lst'.

Automatic conversion script
Id: cif_correct_tags 9268 2022-04-12 08:56:07Z antanas 
;
_cod_original_sg_symbol_H-M 'P 21/c'
_cod_database_code 7055068

loop_
_symmetry_equiv_pos_as_xyz
'x, y, z'
'-x, y+1/2, -z+1/2'
'-x, -y, -z'
'x, -y-1/2, z-1/2'

loop_
_atom_site_label
_atom_site_type_symbol
_atom_site_fract_x
_atom_site_fract_y
_atom_site_fract_z
_atom_site_U_iso_or_equiv
_atom_site_adp_type
_atom_site_occupancy
_atom_site_symmetry_multiplicity
_atom_site_calc_flag
_atom_site_refinement_flags
_atom_site_disorder_assembly
_atom_site_disorder_group
F1A F 0.1076(6) -0.4180(7) 0.4864(5) 0.083(2) Uani 0.685(12) 1 d P A -1
F2A F 0.2036(4) -0.2962(6) 0.5764(3) 0.0539(14) Uani 0.685(12) 1 d P A -1
F3A F 0.2780(7) -0.4061(8) 0.4700(4) 0.109(3) Uani 0.685(12) 1 d P A -1
F1B F 0.3017(6) -0.3579(12) 0.4954(8) 0.084(4) Uani 0.315(12) 1 d P A -2
F2B F 0.1624(10) -0.4514(6) 0.4514(6) 0.049(2) Uani 0.315(12) 1 d P A -2
F3B F 0.161(2) -0.3138(17) 0.5664(9) 0.113(6) Uani 0.315(12) 1 d P A -2
F4 F 0.25806(9) 0.19746(13) 0.10536(7) 0.0333(3) Uani 1 1 d . . .
F5 F 0.36543(9) 0.39952(13) 0.06922(7) 0.0368(3) Uani 1 1 d . . .
F6 F 0.41923(10) 0.14348(14) 0.06012(7) 0.0373(3) Uani 1 1 d . . .
N1 N 0.14342(12) 0.28244(17) 0.29769(11) 0.0247(4) Uani 1 1 d . . .
O1 O 0.20725(10) 0.49305(14) 0.21421(9) 0.0271(3) Uani 1 1 d . . .
C1 C 0.33869(14) 0.30191(19) 0.26952(12) 0.0190(4) Uani 1 1 d . . .
C2 C 0.40456(14) 0.25647(19) 0.19984(12) 0.0203(4) Uani 1 1 d . . .
C3 C 0.51208(15) 0.2121(2) 0.21405(12) 0.0239(4) Uani 1 1 d . . .
H3 H 0.5563 0.1802 0.1666 0.029 Uiso 1 1 calc R . .
C4 C 0.55567(15) 0.2136(2) 0.29656(13) 0.0257(4) Uani 1 1 d . . .
H4 H 0.6296 0.1844 0.3057 0.031 Uiso 1 1 calc R . .
C5 C 0.49092(15) 0.2579(2) 0.36523(12) 0.0239(4) Uani 1 1 d . . .
H5 H 0.5203 0.2587 0.4220 0.029 Uiso 1 1 calc R . .
C6 C 0.38318(14) 0.3013(2) 0.35214(12) 0.0216(4) Uani 1 1 d . . .
H6 H 0.3392 0.3309 0.4001 0.026 Uiso 1 1 calc R . .
C7 C 0.15807(14) 0.1310(2) 0.34617(12) 0.0216(4) Uani 1 1 d . . .
C8 C 0.19599(14) -0.0141(2) 0.30672(13) 0.0230(4) Uani 1 1 d . . .
H8 H 0.2139 -0.0133 0.2471 0.028 Uiso 1 1 calc R . .
C9 C 0.20756(14) -0.1602(2) 0.35450(13) 0.0239(4) Uani 1 1 d . . .
H9 H 0.2329 -0.2603 0.3277 0.029 Uiso 1 1 calc R . .
C10 C 0.18210(14) -0.1603(2) 0.44170(12) 0.0223(4) Uani 1 1 d . A .
C11 C 0.14360(15) -0.0156(2) 0.48144(13) 0.0251(4) Uani 1 1 d . . .
H11 H 0.1260 -0.0162 0.5411 0.030 Uiso 1 1 calc R . .
C12 C 0.13113(14) 0.1294(2) 0.43299(13) 0.0248(4) Uani 1 1 d . . .
H12 H 0.1039 0.2287 0.4594 0.030 Uiso 1 1 calc R . .
C13 C 0.22466(14) 0.3656(2) 0.25699(12) 0.0213(4) Uani 1 1 d . . .
C14 C 0.03311(15) 0.3512(3) 0.29077(16) 0.0372(5) Uani 1 1 d . . .
H14A H 0.0242 0.4428 0.3325 0.056 Uiso 1 1 calc R . .
H14B H -0.0198 0.2621 0.3029 0.056 Uiso 1 1 calc R . .
H14C H 0.0213 0.3945 0.2323 0.056 Uiso 1 1 calc R . .
C15 C 0.19613(17) -0.3184(2) 0.49249(14) 0.0314(5) Uani 1 1 d . . .
C16 C 0.36168(16) 0.2501(2) 0.10946(13) 0.0267(4) Uani 1 1 d . . .

loop_
_atom_site_aniso_label
_atom_site_aniso_U_11
_atom_site_aniso_U_22
_atom_site_aniso_U_33
_atom_site_aniso_U_23
_atom_site_aniso_U_13
_atom_site_aniso_U_12
F1A 0.096(4) 0.053(2) 0.101(4) 0.040(2) -0.045(3) -0.046(2)
F2A 0.098(3) 0.0309(14) 0.033(2) 0.0059(12) -0.020(3) 0.0008(17)
F3A 0.159(5) 0.084(3) 0.084(3) 0.056(2) 0.091(3) 0.100(3)
F1B 0.028(4) 0.063(5) 0.159(10) 0.060(5) -0.053(6) -0.012(4)
F2B 0.072(6) 0.020(2) 0.057(5) 0.001(2) -0.018(4) -0.010(3)
F3B 0.212(16) 0.062(7) 0.064(9) 0.037(6) 0.103(9) 0.074(8)
F4 0.0316(6) 0.0410(6) 0.0272(7) -0.0032(5) -0.0088(5) -0.0079(5)
F5 0.0477(8) 0.0363(6) 0.0262(7) 0.0085(5) -0.0081(6) -0.0051(5)
F6 0.0456(8) 0.0451(6) 0.0213(6) -0.0083(5) 0.0011(5) 0.0029(5)
N1 0.0172(8) 0.0236(7) 0.0332(10) 0.0067(7) -0.0014(7) 0.0016(6)
O1 0.0267(8) 0.0234(6) 0.0312(8) 0.0067(6) -0.0042(6) 0.0016(5)
C1 0.0189(9) 0.0172(7) 0.0208(10) 0.0007(7) -0.0012(8) -0.0027(6)
C2 0.0234(10) 0.0189(8) 0.0185(10) 0.0002(7) -0.0003(8) -0.0029(7)
C3 0.0219(10) 0.0261(9) 0.0236(11) -0.0028(8) 0.0043(8) 0.0000(7)
C4 0.0186(10) 0.0281(9) 0.0304(12) 0.0004(8) -0.0023(9) 0.0026(7)
C5 0.0238(10) 0.0290(9) 0.0188(11) 0.0005(8) -0.0035(8) -0.0021(7)
C6 0.0201(10) 0.0248(8) 0.0199(10) -0.0017(7) 0.0019(8) -0.0012(7)
C7 0.0144(9) 0.0215(8) 0.0289(11) 0.0027(8) -0.0022(8) -0.0022(7)
C8 0.0186(10) 0.0266(9) 0.0237(11) -0.0017(8) -0.0016(8) -0.0043(7)
C9 0.0203(10) 0.0202(8) 0.0310(12) -0.0043(8) -0.0011(8) -0.0009(7)
C10 0.0164(9) 0.0226(8) 0.0280(11) 0.0007(8) -0.0024(8) -0.0024(7)
C11 0.0227(10) 0.0246(9) 0.0279(11) -0.0008(8) 0.0041(8) -0.0023(7)
C12 0.0208(10) 0.0207(8) 0.0330(12) -0.0010(8) 0.0033(9) 0.0009(7)
C13 0.0226(10) 0.0217(8) 0.0196(10) -0.0020(7) -0.0037(8) -0.0004(7)
C14 0.0184(11) 0.0359(10) 0.0572(15) 0.0121(10) -0.0030(10) 0.0051(8)
C15 0.0373(13) 0.0232(9) 0.0338(13) -0.0011(8) -0.0010(11) -0.0007(8)
C16 0.0269(11) 0.0271(9) 0.0259(12) -0.0012(8) 0.0000(9) -0.0027(7)

loop_
_atom_type_symbol
_atom_type_description
_atom_type_scat_dispersion_real
_atom_type_scat_dispersion_imag
_atom_type_scat_source
C C 0.0033 0.0016 'International Tables Vol C Tables 4.2.6.8 and 6.1.1.4'
H H 0.0000 0.0000 'International Tables Vol C Tables 4.2.6.8 and 6.1.1.4'
N N 0.0061 0.0033 'International Tables Vol C Tables 4.2.6.8 and 6.1.1.4'
O O 0.0106 0.0060 'International Tables Vol C Tables 4.2.6.8 and 6.1.1.4'
F F 0.0171 0.0103 'International Tables Vol C Tables 4.2.6.8 and 6.1.1.4'

loop_
_geom_angle_atom_site_label_1
_geom_angle_atom_site_label_2
_geom_angle_atom_site_label_3
_geom_angle
C13 N1 C7 124.18(14)
C13 N1 C14 117.99(15)
C7 N1 C14 117.83(15)
C6 C1 C2 118.75(16)
C6 C1 C13 119.01(16)
C2 C1 C13 122.02(16)
C3 C2 C1 119.90(16)
C3 C2 C16 118.30(17)
C1 C2 C16 121.78(16)
C4 C3 C2 120.76(18)
C4 C3 H3 119.6
C2 C3 H3 119.6
C5 C4 C3 119.42(17)
C5 C4 H4 120.3
C3 C4 H4 120.3
C4 C5 C6 120.47(18)
C4 C5 H5 119.8
C6 C5 H5 119.8
C5 C6 C1 120.68(18)
C5 C6 H6 119.7
C1 C6 H6 119.7
C8 C7 C12 120.14(16)
C8 C7 N1 120.68(17)
C12 C7 N1 119.16(15)
C9 C8 C7 119.71(18)
C9 C8 H8 120.1
C7 C8 H8 120.1
C8 C9 C10 119.88(16)
C8 C9 H9 120.1
C10 C9 H9 120.1
C11 C10 C9 120.67(16)
C11 C10 C15 120.14(18)
C9 C10 C15 119.19(16)
C12 C11 C10 119.09(19)
C12 C11 H11 120.5
C10 C11 H11 120.5
C11 C12 C7 120.50(16)
C11 C12 H12 119.8
C7 C12 H12 119.8
O1 C13 N1 121.60(16)
O1 C13 C1 120.51(16)
N1 C13 C1 117.81(15)
N1 C14 H14A 109.5
N1 C14 H14B 109.5
H14A C14 H14B 109.5
N1 C14 H14C 109.5
H14A C14 H14C 109.5
H14B C14 H14C 109.5
F3B C15 F3A 123.4(8)
F3B C15 F2B 111.7(8)
F3A C15 F2A 106.9(4)
F2B C15 F2A 127.9(5)
F3B C15 F1B 108.5(10)
F3A C15 F1A 107.5(3)
F2A C15 F1A 101.7(4)
F1B C15 F1A 130.5(4)
F3B C15 C10 115.3(6)
F3A C15 C10 114.0(2)
F2B C15 C10 112.9(3)
F2A C15 C10 114.6(3)
F1B C15 C10 109.0(4)
F1A C15 C10 111.3(2)
F5 C16 F6 105.89(15)
F5 C16 F4 106.68(15)
F6 C16 F4 106.24(14)
F5 C16 C2 113.12(14)
F6 C16 C2 111.60(15)
F4 C16 C2 112.80(16)

loop_
_geom_bond_atom_site_label_1
_geom_bond_atom_site_label_2
_geom_bond_distance
F1A C15 1.350(4)
F2A C15 1.315(5)
F3A C15 1.274(4)
F1B C15 1.339(8)
F2B C15 1.300(6)
F3B C15 1.224(11)
F4 C16 1.344(2)
F5 C16 1.341(2)
F6 C16 1.344(2)
N1 C13 1.356(2)
N1 C7 1.429(2)
N1 C14 1.468(2)
O1 C13 1.229(2)
C1 C6 1.391(3)
C1 C2 1.400(2)
C1 C13 1.505(2)
C2 C3 1.388(2)
C2 C16 1.496(3)
C3 C4 1.385(3)
C3 H3 0.9500
C4 C5 1.377(3)
C4 H4 0.9500
C5 C6 1.385(3)
C5 H5 0.9500
C6 H6 0.9500
C7 C8 1.386(2)
C7 C12 1.386(3)
C8 C9 1.383(2)
C8 H8 0.9500
C9 C10 1.388(3)
C9 H9 0.9500
C10 C11 1.388(2)
C10 C15 1.492(3)
C11 C12 1.383(2)
C11 H11 0.9500
C12 H12 0.9500
C14 H14A 0.9800
C14 H14B 0.9800
C14 H14C 0.9800

loop_
_geom_torsion_atom_site_label_1
_geom_torsion_atom_site_label_2
_geom_torsion_atom_site_label_3
_geom_torsion_atom_site_label_4
_geom_torsion
C6 C1 C2 C3 0.0(2)
C13 C1 C2 C3 174.56(15)
C6 C1 C2 C16 178.47(15)
C13 C1 C2 C16 -6.9(2)
C1 C2 C3 C4 -0.6(2)
C16 C2 C3 C4 -179.19(15)
C2 C3 C4 C5 0.8(2)
C3 C4 C5 C6 -0.3(2)
C4 C5 C6 C1 -0.4(2)
C2 C1 C6 C5 0.5(2)
C13 C1 C6 C5 -174.22(15)
C13 N1 C7 C8 -61.7(2)
C14 N1 C7 C8 117.6(2)
C13 N1 C7 C12 119.97(19)
C14 N1 C7 C12 -60.7(2)
C12 C7 C8 C9 -0.5(3)
N1 C7 C8 C9 -178.74(15)
C7 C8 C9 C10 -0.6(3)
C8 C9 C10 C11 0.9(3)
C8 C9 C10 C15 -179.38(17)
C9 C10 C11 C12 -0.2(3)
C15 C10 C11 C12 -179.91(16)
C10 C11 C12 C7 -0.9(3)
C8 C7 C12 C11 1.2(3)
N1 C7 C12 C11 179.49(16)
C7 N1 C13 O1 178.07(16)
C14 N1 C13 O1 -1.2(3)
C7 N1 C13 C1 -5.1(3)
C14 N1 C13 C1 175.66(16)
C6 C1 C13 O1 115.20(19)
C2 C1 C13 O1 -59.4(2)
C6 C1 C13 N1 -61.7(2)
C2 C1 C13 N1 123.70(18)
C11 C10 C15 F3B 7.1(15)
C9 C10 C15 F3B -172.6(15)
C11 C10 C15 F3A -144.2(6)
C9 C10 C15 F3A 36.1(6)
C11 C10 C15 F2B 137.2(7)
C9 C10 C15 F2B -42.5(7)
C11 C10 C15 F2A -20.6(4)
C9 C10 C15 F2A 159.6(3)
C11 C10 C15 F1B -115.2(6)
C9 C10 C15 F1B 65.0(6)
C11 C10 C15 F1A 94.0(5)
C9 C10 C15 F1A -85.7(5)
C3 C2 C16 F5 -95.55(19)
C1 C2 C16 F5 85.9(2)
C3 C2 C16 F6 23.7(2)
C1 C2 C16 F6 -154.78(15)
C3 C2 C16 F4 143.26(15)
C1 C2 C16 F4 -35.3(2)
